data_1200021
loop_
_publ_author_name
'Fujii, Isao'
'Hirayama, Noriaki'

_publ_section_title
;
Structure of Capillarisin
;
_journal_coden_ASTM XSAOAF
_journal_name_full
;
 Analytical Sciences: X-ray Structure Analysis Online
;
_journal_page_first X63
_journal_page_last X64
_journal_paper_doi 10.2116/analscix.19.x63
_journal_volume 19
_journal_year 2003
_chemical_formula_moiety 'C16 H12 O7 '
_chemical_formula_sum 'C16 H12 O7'
_chemical_formula_weight 316.27
_space_group_IT_number 14
_symmetry_cell_setting monoclinic
_symmetry_Int_Tables_number 14
_symmetry_space_group_name_Hall '-P 2yab'
_symmetry_space_group_name_H-M 'P 1 21/a 1'
_cell_angle_alpha 90
_cell_angle_beta 101.318(4)
_cell_angle_gamma 90
_cell_formula_units_Z 4
_cell_length_a 12.4556(4)
_cell_length_b 11.4100(7)
_cell_length_c 9.8681(7)
_cell_measurement_reflns_used 25
_cell_measurement_temperature 297
_cell_measurement_theta_max 35.0
_cell_measurement_theta_min 30.0
_cell_volume 1375.2(1)
_diffrn_measured_fraction_theta_full 0.5175
_diffrn_measured_fraction_theta_max 0.5175
_diffrn_radiation_type 'Cu K\a'
_diffrn_radiation_wavelength 1.5418
_diffrn_reflns_av_R_equivalents 0.030
_diffrn_reflns_limit_h_max 0
_diffrn_reflns_limit_h_min -15
_diffrn_reflns_limit_k_max 0
_diffrn_reflns_limit_k_min -14
_diffrn_reflns_limit_l_max 12
_diffrn_reflns_limit_l_min -12
_diffrn_reflns_number 3113
_diffrn_reflns_theta_full 74.76
_diffrn_reflns_theta_max 74.76
_exptl_absorpt_coefficient_mu 1.043
_exptl_absorpt_correction_T_max 1.000
_exptl_absorpt_correction_T_min 0.950
_exptl_absorpt_correction_type psi-scan
_exptl_absorpt_process_details '(North, Phillips & Mathews, 1968)'
_exptl_crystal_colour 'pale yellow'
_exptl_crystal_density_diffrn 1.527
_exptl_crystal_density_method 'not measured'
_exptl_crystal_description bipyramid
_exptl_crystal_size_max 0.400
_exptl_crystal_size_mid 0.300
_exptl_crystal_size_min 0.300
_refine_diff_density_max 0.23
_refine_diff_density_min -0.20
_refine_ls_extinction_coef 0.15(2)
_refine_ls_extinction_method 'Zachariasen(1967) type 2 Gaussian isotropic'
_refine_ls_goodness_of_fit_ref 1.210
_refine_ls_hydrogen_treatment refall
_refine_ls_number_parameters 257
_refine_ls_number_reflns 2836
_refine_ls_R_factor_gt 0.0400
_refine_ls_shift/su_max 0.0002
_refine_ls_structure_factor_coef Fsqd
_refine_ls_weighting_details 'w = 1/[\s^2^(Fo^2^) + (0.10600(Max(Fo^2^,0) + 2Fc^2^)/3)^2^]'
_refine_ls_weighting_scheme calc
_refine_ls_wR_factor_ref 0.1480
_reflns_number_gt 2427
_reflns_number_total 944
_reflns_threshold_expression F^2^>2.0\s(F^2^)
_cod_data_source_file 1100680_b.cif
_cod_original_formula_sum 'C16 H12 O7 '
_cod_database_code 1200021

loop_
_symmetry_equiv_pos_as_xyz
x,y,z
1/2-x,1/2+y,-z
-x,-y,-z
1/2+x,1/2-y,z

loop_
_atom_site_label
_atom_site_type_symbol
_atom_site_fract_x
_atom_site_fract_y
_atom_site_fract_z
_atom_site_U_iso_or_equiv
_atom_site_adp_type
_atom_site_occupancy
_atom_site_calc_flag
O(1) O 0.47247(8) 0.18961(8) 0.62838(9) 0.0449(2) Uani 1.00 d
O(1') O 0.34265(9) 0.23529(10) 0.7325(1) 0.0571(3) Uani 1.00 d
O(4) O 0.55351(9) -0.11093(9) 0.8475(1) 0.0550(3) Uani 1.00 d
O(4') O 0.0347(1) 0.1927(1) 1.0614(1) 0.0675(4) Uani 1.00 d
O(5) O 0.71310(9) -0.14218(8) 0.7200(1) 0.0501(3) Uani 1.00 d
O(6) O 0.83142(9) -0.05845(9) 0.5367(1) 0.0531(3) Uani 1.00 d
O(7) O 0.7707(1) 0.14115(9) 0.3976(1) 0.0592(3) Uani 1.00 d
C(1a) C 0.56050(10) 0.1243(1) 0.6055(1) 0.0387(3) Uani 1.00 d
C(1') C 0.2691(1) 0.2184(1) 0.8225(1) 0.0483(3) Uani 1.00 d
C(2) C 0.4195(1) 0.1552(1) 0.7272(1) 0.0424(3) Uani 1.00 d
C(2') C 0.2647(1) 0.3049(1) 0.9181(2) 0.0523(4) Uani 1.00 d
C(3) C 0.4429(1) 0.0575(1) 0.8050(1) 0.0441(3) Uani 1.00 d
C(3') C 0.1865(1) 0.2976(1) 1.0002(2) 0.0545(4) Uani 1.00 d
C(4) C 0.5284(1) -0.0171(1) 0.7814(1) 0.0411(3) Uani 1.00 d
C(4a) C 0.58855(10) 0.0203(1) 0.6785(1) 0.0380(3) Uani 1.00 d
C(4') C 0.1143(1) 0.2038(1) 0.9857(1) 0.0511(4) Uani 1.00 d
C(5) C 0.6801(1) -0.0414(1) 0.6515(1) 0.0404(3) Uani 1.00 d
C(5') C 0.1219(1) 0.1162(2) 0.8911(2) 0.0546(4) Uani 1.00 d
C(6) C 0.7401(1) 0.0009(1) 0.5585(1) 0.0424(3) Uani 1.00 d
C(6') C 0.1987(1) 0.1241(1) 0.8072(2) 0.0549(4) Uani 1.00 d
C(7) C 0.7081(1) 0.1053(1) 0.4870(1) 0.0448(3) Uani 1.00 d
C(8) C 0.6169(1) 0.1672(1) 0.5090(1) 0.0453(3) Uani 1.00 d
C(9) C 0.9275(1) -0.0250(2) 0.6351(2) 0.0669(5) Uani 1.00 d
H(2') H 0.311(2) 0.368(2) 0.932(2) 0.069(5) Uiso 1.00 calc
H(3) H 0.403(1) 0.038(2) 0.870(2) 0.056(4) Uiso 1.00 calc
H(3') H 0.181(2) 0.358(2) 1.071(2) 0.074(6) Uiso 1.00 calc
H(4') H 0.017(2) 0.258(3) 1.096(2) 0.102(8) Uiso 1.00 calc
H(5) H 0.662(2) -0.152(2) 0.776(3) 0.098(7) Uiso 1.00 calc
H(5') H 0.072(2) 0.057(2) 0.876(2) 0.059(5) Uiso 1.00 calc
H(6a) H 0.915(2) -0.050(2) 0.739(3) 0.109(8) Uiso 1.00 calc
H(6b) H 0.943(2) 0.065(2) 0.612(2) 0.103(7) Uiso 1.00 calc
H(6c) H 0.986(2) -0.069(2) 0.601(2) 0.101(8) Uiso 1.00 calc
H(6') H 0.205(2) 0.058(2) 0.741(2) 0.065(5) Uiso 1.00 calc
H(7) H 0.754(2) 0.212(2) 0.368(2) 0.072(6) Uiso 1.00 calc
H(8) H 0.598(1) 0.239(2) 0.464(2) 0.055(4) Uiso 1.00 calc

loop_
_atom_type_symbol
_atom_type_description
_atom_type_scat_dispersion_real
_atom_type_scat_dispersion_imag
_atom_type_scat_source
C C 0.018 0.009
;International Tables for Crystallography
(1992, Vol. C, Tables 4.2.6.8 and 6.1.1.1)
;
O O 0.049 0.032
;International Tables for Crystallography
(1992, Vol. C, Tables 4.2.6.8 and 6.1.1.1)
;
H H 0.000 0.000
;International Tables for Crystallography
(1992, Vol. C, Table 6.1.1.2)
;

loop_
_cod_changelog_entry_id
_cod_changelog_entry_author
_cod_changelog_entry_date
_cod_changelog_entry_text
1 'Vaitkus, Antanas' 2022-04-22T19:45:00+03:00 'Updated bibliographic information.'
